data_2208720
loop_
_publ_author_name
'Li, Yu-Guang'
'Zhu, Hai-Liang'
'Tiekink, Edward R. T.'

_publ_section_title
;
 Tetrakis(diethylenetriammonium) tris[hexacyanoferrate(II)] octahydrate
;
_journal_coeditor_code SJ2014
_journal_issue 4
_journal_name_full 'Acta Crystallographica Section E'
_journal_page_first m760
_journal_page_last m762
_journal_paper_doi 10.1107/S1600536806007525
_journal_volume 62
_journal_year 2006
_chemical_formula_iupac '(C4 H16 N3)4 [Fe (C N)6]3, 8H2 O'
_chemical_formula_moiety '4C4 H16 N3 3+, 3C6 Fe1 N6 4-, 8H2 O'
_chemical_formula_sum 'C34 H80 Fe3 N30 O8'
_chemical_formula_weight 1204.76
_chemical_name_systematic
;
Tetrakis(diethylenetriammonium) tris(hexacyanoferrate(II)) octahydrate
;
_space_group_IT_number 2
_symmetry_cell_setting triclinic
_symmetry_space_group_name_Hall '-P 1'
_symmetry_space_group_name_H-M 'P -1'
_atom_sites_solution_hydrogens geom
_atom_sites_solution_primary direct
_atom_sites_solution_secondary difmap
_audit_creation_method SHELXL-97
_cell_angle_alpha 106.158(2)
_cell_angle_beta 102.418(2)
_cell_angle_gamma 90.951(2)
_cell_formula_units_Z 1
_cell_length_a 9.4971(16)
_cell_length_b 9.6841(16)
_cell_length_c 16.098(3)
_cell_measurement_reflns_used 3961
_cell_measurement_temperature 293(2)
_cell_measurement_theta_max 28.3
_cell_measurement_theta_min 2.2
_cell_volume 1384.2(4)
_computing_cell_refinement 'SAINT (Siemens, 1996)'
_computing_data_collection 'SMART (Siemens, 1996)'
_computing_data_reduction SAINT
_computing_molecular_graphics 'ORTEPII (Johnson, 1976)'
_computing_publication_material SHELXL97
_computing_structure_refinement 'SHELXL97 (Sheldrick, 1997)'
_computing_structure_solution 'SHELXS97 (Sheldrick, 1997)'
_diffrn_ambient_temperature 293(2)
_diffrn_measured_fraction_theta_full 0.987
_diffrn_measured_fraction_theta_max 0.987
_diffrn_measurement_device_type 'Siemens SMART CCD area-detector'
_diffrn_measurement_method '\f and \w'
_diffrn_radiation_monochromator graphite
_diffrn_radiation_source 'fine-focus sealed tube'
_diffrn_radiation_type MoK\a
_diffrn_radiation_wavelength 0.71073
_diffrn_reflns_av_R_equivalents 0.019
_diffrn_reflns_av_sigmaI/netI 0.025
_diffrn_reflns_limit_h_max 12
_diffrn_reflns_limit_h_min -12
_diffrn_reflns_limit_k_max 12
_diffrn_reflns_limit_k_min -12
_diffrn_reflns_limit_l_max 21
_diffrn_reflns_limit_l_min -20
_diffrn_reflns_number 12848
_diffrn_reflns_theta_full 25.0
_diffrn_reflns_theta_max 25.0
_diffrn_reflns_theta_min 1.4
_diffrn_standards_decay_% 0
_diffrn_standards_number 0
_exptl_absorpt_coefficient_mu 0.850
_exptl_absorpt_correction_T_max 0.883
_exptl_absorpt_correction_T_min 0.686
_exptl_absorpt_correction_type multi-scan
_exptl_absorpt_process_details '(SADABS; Sheldrick, 1996)'
_exptl_crystal_colour brown
_exptl_crystal_density_diffrn 1.445
_exptl_crystal_density_method 'not measured'
_exptl_crystal_description block
_exptl_crystal_F_000 636
_exptl_crystal_size_max 0.48
_exptl_crystal_size_mid 0.33
_exptl_crystal_size_min 0.15
_refine_diff_density_max 0.44
_refine_diff_density_min -0.18
_refine_ls_extinction_method none
_refine_ls_goodness_of_fit_ref 1.05
_refine_ls_hydrogen_treatment constr
_refine_ls_matrix_type full
_refine_ls_number_parameters 340
_refine_ls_number_reflns 4817
_refine_ls_number_restraints 12
_refine_ls_restrained_S_all 1.05
_refine_ls_R_factor_all 0.028
_refine_ls_R_factor_gt 0.026
_refine_ls_shift/su_max 0.001
_refine_ls_shift/su_mean 0.000
_refine_ls_structure_factor_coef Fsqd
_refine_ls_weighting_details 'calc w=1/[\s^2^(Fo^2^)+(0.0428P)^2^+0.3465P] where P=(Fo^2^+2Fc^2^)/3'
_refine_ls_weighting_scheme calc
_refine_ls_wR_factor_gt 0.071
_refine_ls_wR_factor_ref 0.073
_reflns_number_gt 4504
_reflns_number_total 4817
_reflns_threshold_expression I>\s(I)
_cod_data_source_file sj2014.cif
_cod_data_source_block I
_cod_database_code 2208720
_cod_database_fobs_code 2208720

loop_
_symmetry_equiv_pos_as_xyz
'x, y, z'
'-x, -y, -z'

loop_
_atom_site_type_symbol
_atom_site_label
_atom_site_fract_x
_atom_site_fract_y
_atom_site_fract_z
_atom_site_U_iso_or_equiv
_atom_site_adp_type
_atom_site_calc_flag
_atom_site_refinement_flags
_atom_site_occupancy
Fe Fe1 0.0000 0.5000 0.5000 0.01852(9) Uani d S 1
Fe Fe2 0.33016(2) 0.90597(2) 0.212698(13) 0.02204(8) Uani d . 1
O O1 0.96016(4) 0.81079(16) 0.31869(3) 0.0487(3) Uani d D 1
H H1A 0.9668 0.8103 0.3721 0.073 Uiso d D 1
H H1B 1.0346 0.8008 0.2969 0.073 Uiso d D 1
O O2 0.03066(9) 0.15171(19) 0.05853(7) 0.0737(5) Uani d D 1
H H2A 0.1029 0.1130 0.0813 0.110 Uiso d D 1
H H2B 0.0295 0.1743 0.0110 0.110 Uiso d D 1
O O3 0.18600(19) 0.47018(6) 0.13099(7) 0.0769(5) Uani d D 1
H H3A 0.1754 0.5564 0.1292 0.115 Uiso d D 1
H H3B 0.2217 0.4122 0.0922 0.115 Uiso d D 1
O O4 0.3399(2) 0.30361(6) 0.01345(10) 0.0859(6) Uani d D 1
H H4A 0.3876 0.3051 -0.0253 0.129 Uiso d D 1
H H4B 0.3265 0.2257 0.0263 0.129 Uiso d D 1
N N1 0.09756(16) 0.55985(16) 0.70196(9) 0.0366(3) Uani d . 1
N N2 0.00177(15) 0.82285(15) 0.51174(10) 0.0321(3) Uani d . 1
N N3 0.31727(15) 0.52079(16) 0.48799(10) 0.0345(3) Uani d . 1
N N4 0.60134(15) 1.07241(16) 0.34690(10) 0.0362(3) Uani d . 1
N N5 0.14545(16) 1.14738(16) 0.28382(11) 0.0392(4) Uani d . 1
N N6 0.34737(19) 1.06064(19) 0.07194(11) 0.0483(4) Uani d . 1
N N7 0.04114(17) 0.74017(18) 0.10334(11) 0.0455(4) Uani d . 1
N N8 0.53539(17) 0.68296(17) 0.13990(11) 0.0434(4) Uani d . 1
N N9 0.28563(15) 0.76744(15) 0.35490(9) 0.0324(3) Uani d . 1
N N10 0.74796(14) 0.97869(14) 0.49729(9) 0.0300(3) Uani d . 1
H H10A 0.8380 0.9536 0.4987 0.045 Uiso calc R 1
H H10B 0.7467 1.0491 0.5463 0.045 Uiso calc R 1
H H10C 0.7163 1.0094 0.4499 0.045 Uiso calc R 1
N N11 0.53279(13) 0.61909(13) 0.39521(8) 0.0253(3) Uani d . 1
H H11A 0.4469 0.6551 0.3990 0.038 Uiso calc R 1
H H11B 0.5605 0.5802 0.4403 0.038 Uiso calc R 1
N N12 0.25871(15) 0.42027(15) 0.29239(10) 0.0333(3) Uani d . 1
H H12A 0.2012 0.3452 0.2901 0.050 Uiso calc R 1
H H12B 0.2311 0.4458 0.2427 0.050 Uiso calc R 1
H H12C 0.2529 0.4939 0.3388 0.050 Uiso calc R 1
N N13 0.82010(16) 0.56890(15) 0.14503(10) 0.0355(3) Uani d . 1
H H13A 0.8558 0.5481 0.1955 0.053 Uiso calc R 1
H H13B 0.7355 0.6062 0.1471 0.053 Uiso calc R 1
H H13C 0.8815 0.6325 0.1377 0.053 Uiso calc R 1
N N14 0.80392(15) 0.23027(14) 0.13665(9) 0.0304(3) Uani d . 1
H H14A 0.8458 0.2910 0.1902 0.046 Uiso calc R 1
H H14B 0.8746 0.1919 0.1103 0.046 Uiso calc R 1
N N15 0.86213(15) 0.07151(17) 0.28637(10) 0.0365(3) Uani d . 1
H H15A 0.7928 0.1069 0.3137 0.055 Uiso calc R 1
H H15B 0.9299 0.1418 0.2949 0.055 Uiso calc R 1
H H15C 0.9014 0.0027 0.3085 0.055 Uiso calc R 1
C C1 0.06016(16) 0.53928(15) 0.62586(10) 0.0230(3) Uani d . 1
C C2 0.00060(15) 0.70183(16) 0.50956(9) 0.0222(3) Uani d . 1
C C3 0.19758(16) 0.51189(16) 0.49284(9) 0.0234(3) Uani d . 1
C C4 0.49947(17) 1.01287(17) 0.29444(10) 0.0262(3) Uani d . 1
C C5 0.21623(16) 1.05562(17) 0.25841(10) 0.0261(3) Uani d . 1
C C6 0.34485(17) 1.00077(18) 0.12457(11) 0.0292(3) Uani d . 1
C C7 0.15299(18) 0.80080(17) 0.14035(10) 0.0281(3) Uani d . 1
C C8 0.45392(17) 0.76218(17) 0.16523(10) 0.0285(3) Uani d . 1
C C9 0.30539(15) 0.81734(16) 0.29993(10) 0.0241(3) Uani d . 1
C C10 0.65290(18) 0.85215(18) 0.49232(11) 0.0316(4) Uani d . 1
H H10D 0.5576 0.8818 0.4981 0.038 Uiso calc R 1
H H10E 0.6925 0.8127 0.5408 0.038 Uiso calc R 1
C C11 0.64095(16) 0.73809(16) 0.40456(11) 0.0274(3) Uani d . 1
H H11C 0.6120 0.7805 0.3562 0.033 Uiso calc R 1
H H11D 0.7343 0.7004 0.4017 0.033 Uiso calc R 1
C C12 0.51570(18) 0.50448(17) 0.30942(11) 0.0315(4) Uani d . 1
H H12D 0.6090 0.4682 0.3043 0.038 Uiso calc R 1
H H12E 0.4823 0.5456 0.2609 0.038 Uiso calc R 1
C C13 0.40938(18) 0.38045(17) 0.30159(12) 0.0337(4) Uani d . 1
H H13D 0.4151 0.3012 0.2504 0.040 Uiso calc R 1
H H13E 0.4367 0.3472 0.3539 0.040 Uiso calc R 1
C C14 0.7993(2) 0.4352(2) 0.06941(12) 0.0447(5) Uani d . 1
H H14C 0.8935 0.4049 0.0612 0.054 Uiso calc R 1
H H14D 0.7495 0.4568 0.0158 0.054 Uiso calc R 1
C C15 0.7147(2) 0.3121(2) 0.08132(12) 0.0418(4) Uani d . 1
H H15D 0.6366 0.3497 0.1089 0.050 Uiso calc R 1
H H15E 0.6718 0.2463 0.0233 0.050 Uiso calc R 1
C C16 0.71341(19) 0.11258(19) 0.14845(12) 0.0368(4) Uani d . 1
H H16A 0.6549 0.0585 0.0909 0.044 Uiso calc R 1
H H16B 0.6482 0.1557 0.1854 0.044 Uiso calc R 1
C C17 0.7992(2) 0.00995(19) 0.18981(12) 0.0376(4) Uani d . 1
H H17A 0.7369 -0.0759 0.1806 0.045 Uiso calc R 1
H H17B 0.8769 -0.0189 0.1598 0.045 Uiso calc R 1

loop_
_atom_site_aniso_label
_atom_site_aniso_U_11
_atom_site_aniso_U_22
_atom_site_aniso_U_33
_atom_site_aniso_U_12
_atom_site_aniso_U_13
_atom_site_aniso_U_23
Fe1 0.01817(15) 0.01988(15) 0.01805(15) 0.00311(11) 0.00408(11) 0.00631(11)
Fe2 0.02026(13) 0.02354(13) 0.02330(13) 0.00271(9) 0.00532(9) 0.00802(9)
O1 0.0391(7) 0.0617(9) 0.0535(8) 0.0081(6) 0.0139(6) 0.0269(7)
O2 0.0590(10) 0.1021(14) 0.0804(12) 0.0395(10) 0.0308(9) 0.0461(11)
O3 0.1302(17) 0.0540(10) 0.0540(10) 0.0225(10) 0.0212(10) 0.0268(8)
O4 0.1179(16) 0.0699(11) 0.1070(15) 0.0382(11) 0.0638(13) 0.0546(11)
N1 0.0453(9) 0.0387(8) 0.0231(8) 0.0053(7) 0.0037(6) 0.0077(6)
N2 0.0309(7) 0.0259(7) 0.0400(8) 0.0034(6) 0.0068(6) 0.0111(6)
N3 0.0261(7) 0.0463(9) 0.0385(8) 0.0066(6) 0.0104(6) 0.0217(7)
N4 0.0284(8) 0.0408(8) 0.0368(8) -0.0013(6) 0.0046(6) 0.0095(7)
N5 0.0327(8) 0.0271(7) 0.0591(10) 0.0007(6) 0.0201(7) 0.0076(7)
N6 0.0531(10) 0.0557(10) 0.0481(10) 0.0077(8) 0.0160(8) 0.0309(9)
N7 0.0356(9) 0.0488(9) 0.0439(9) -0.0058(7) 0.0022(7) 0.0061(7)
N8 0.0438(9) 0.0420(9) 0.0500(10) 0.0161(8) 0.0208(8) 0.0136(7)
N9 0.0314(7) 0.0369(8) 0.0343(8) 0.0089(6) 0.0117(6) 0.0155(6)
N10 0.0271(7) 0.0272(7) 0.0316(7) 0.0007(5) 0.0053(6) 0.0029(6)
N11 0.0219(6) 0.0257(6) 0.0297(7) 0.0023(5) 0.0054(5) 0.0106(5)
N12 0.0330(7) 0.0294(7) 0.0359(8) -0.0047(6) 0.0068(6) 0.0080(6)
N13 0.0395(8) 0.0336(8) 0.0361(8) 0.0077(6) 0.0098(6) 0.0131(6)
N14 0.0353(8) 0.0302(7) 0.0239(7) 0.0018(6) 0.0050(6) 0.0062(6)
N15 0.0278(7) 0.0489(9) 0.0374(8) -0.0007(6) 0.0069(6) 0.0208(7)
C1 0.0214(7) 0.0209(7) 0.0266(8) 0.0035(6) 0.0062(6) 0.0061(6)
C2 0.0180(7) 0.0272(8) 0.0212(7) 0.0029(6) 0.0035(6) 0.0073(6)
C3 0.0264(8) 0.0243(7) 0.0218(7) 0.0053(6) 0.0054(6) 0.0105(6)
C4 0.0252(8) 0.0277(8) 0.0294(8) 0.0054(7) 0.0097(7) 0.0115(7)
C5 0.0220(7) 0.0260(8) 0.0305(8) -0.0024(6) 0.0063(6) 0.0085(7)
C6 0.0260(8) 0.0314(8) 0.0309(9) 0.0036(7) 0.0075(7) 0.0094(7)
C7 0.0303(9) 0.0285(8) 0.0258(8) 0.0040(7) 0.0073(7) 0.0075(7)
C8 0.0290(8) 0.0306(8) 0.0274(8) 0.0024(7) 0.0059(7) 0.0113(7)
C9 0.0193(7) 0.0244(7) 0.0271(8) 0.0047(6) 0.0043(6) 0.0054(6)
C10 0.0286(8) 0.0324(9) 0.0341(9) 0.0001(7) 0.0088(7) 0.0089(7)
C11 0.0238(8) 0.0264(8) 0.0327(9) 0.0003(6) 0.0066(6) 0.0099(7)
C12 0.0297(8) 0.0301(8) 0.0340(9) 0.0005(7) 0.0094(7) 0.0067(7)
C13 0.0335(9) 0.0249(8) 0.0414(10) 0.0026(7) 0.0081(7) 0.0079(7)
C14 0.0726(14) 0.0377(10) 0.0301(9) 0.0173(9) 0.0195(9) 0.0132(8)
C15 0.0526(11) 0.0370(10) 0.0291(9) 0.0068(8) -0.0030(8) 0.0077(8)
C16 0.0331(9) 0.0406(10) 0.0327(9) -0.0057(7) 0.0011(7) 0.0097(8)
C17 0.0413(10) 0.0319(9) 0.0390(10) -0.0022(8) 0.0096(8) 0.0095(8)

loop_
_atom_type_symbol
_atom_type_description
_atom_type_scat_dispersion_real
_atom_type_scat_dispersion_imag
_atom_type_scat_source
C C 0.0033 0.0016 'International Tables Vol C Tables 4.2.6.8 and 6.1.1.4'
H H 0.0000 0.0000 'International Tables Vol C Tables 4.2.6.8 and 6.1.1.4'
N N 0.0061 0.0033 'International Tables Vol C Tables 4.2.6.8 and 6.1.1.4'
O O 0.0106 0.0060 'International Tables Vol C Tables 4.2.6.8 and 6.1.1.4'
Fe Fe 0.3463 0.8444 'International Tables Vol C Tables 4.2.6.8 and 6.1.1.4'

loop_
_geom_angle_atom_site_label_1
_geom_angle_atom_site_label_2
_geom_angle_atom_site_label_3
_geom_angle_site_symmetry_1
_geom_angle_site_symmetry_3
_geom_angle
_geom_angle_publ_flag
C1 Fe1 C2 . . 91.56(6) y
C1 Fe1 C3 . . 89.79(6) y
C1 Fe1 C2 . 2_566 88.44(6) y
C1 Fe1 C3 . 2_566 90.21(6) y
C2 Fe1 C3 . . 87.60(6) y
C2 Fe1 C3 . 2_566 92.40(6) y
C3 Fe1 C3 . 2_566 180 ?
C3 Fe1 C1 2_566 2_566 89.79(6) ?
C3 Fe1 C1 2_566 . 90.21(6) ?
C1 Fe1 C1 2_566 . 180 ?
C3 Fe1 C2 2_566 . 92.40(6) ?
C1 Fe1 C2 2_566 . 88.44(6) ?
C3 Fe1 C2 2_566 2_566 87.60(6) ?
C1 Fe1 C2 2_566 2_566 91.56(6) ?
C2 Fe1 C2 . 2_566 180 ?
C4 Fe2 C5 . . 89.72(7) y
C4 Fe2 C6 . . 93.05(7) y
C4 Fe2 C7 . . 174.63(6) y
C4 Fe2 C8 . . 88.12(7) y
C4 Fe2 C9 . . 88.43(6) y
C5 Fe2 C6 . . 87.16(7) y
C5 Fe2 C7 . . 87.12(7) y
C5 Fe2 C8 . . 176.56(6) y
C5 Fe2 C9 . . 89.88(6) y
C6 Fe2 C7 . . 91.13(7) y
C6 Fe2 C8 . . 90.28(7) y
C6 Fe2 C9 . . 176.68(6) y
C7 Fe2 C8 . . 95.24(7) y
C7 Fe2 C9 . . 87.22(7) y
C8 Fe2 C9 . . 92.74(6) y
H1A O1 H1B . . 119.9 ?
H2A O2 H2B . . 119.9 ?
H3A O3 H3B . . 120.0 ?
H4A O4 H4B . . 120.0 ?
C10 N10 H10A . . 109.5 ?
C10 N10 H10B . . 109.5 ?
H10A N10 H10B . . 109.5 ?
C10 N10 H10C . . 109.5 ?
H10A N10 H10C . . 109.5 ?
H10B N10 H10C . . 109.5 ?
C11 N11 C12 . . 112.15(12) ?
C11 N11 H11A . . 109.2 ?
C12 N11 H11A . . 109.2 ?
C11 N11 H11B . . 109.2 ?
C12 N11 H11B . . 109.2 ?
H11A N11 H11B . . 107.9 ?
C13 N12 H12A . . 109.5 ?
C13 N12 H12B . . 109.5 ?
H12A N12 H12B . . 109.5 ?
C13 N12 H12C . . 109.5 ?
H12A N12 H12C . . 109.5 ?
H12B N12 H12C . . 109.5 ?
C14 N13 H13A . . 109.5 ?
C14 N13 H13B . . 109.5 ?
H13A N13 H13B . . 109.5 ?
C14 N13 H13C . . 109.5 ?
H13A N13 H13C . . 109.5 ?
H13B N13 H13C . . 109.5 ?
C15 N14 C16 . . 111.10(14) ?
C15 N14 H14A . . 109.4 ?
C16 N14 H14A . . 109.4 ?
C15 N14 H14B . . 109.4 ?
C16 N14 H14B . . 109.4 ?
H14A N14 H14B . . 108.0 ?
C17 N15 H15A . . 109.5 ?
C17 N15 H15B . . 109.5 ?
H15A N15 H15B . . 109.5 ?
C17 N15 H15C . . 109.5 ?
H15A N15 H15C . . 109.5 ?
H15B N15 H15C . . 109.5 ?
N1 C1 Fe1 . . 178.40(14) ?
N2 C2 Fe1 . . 177.13(14) ?
N3 C3 Fe1 . . 179.01(14) ?
N4 C4 Fe2 . . 176.08(14) ?
N5 C5 Fe2 . . 178.00(15) ?
N6 C6 Fe2 . . 176.67(15) ?
N7 C7 Fe2 . . 173.94(15) ?
N8 C8 Fe2 . . 175.50(16) ?
N9 C9 Fe2 . . 176.80(13) ?
N10 C10 C11 . . 110.01(13) ?
N10 C10 H10D . . 109.7 ?
C11 C10 H10D . . 109.7 ?
N10 C10 H10E . . 109.7 ?
C11 C10 H10E . . 109.7 ?
H10D C10 H10E . . 108.2 ?
N11 C11 C10 . . 109.95(13) ?
N11 C11 H11C . . 109.7 ?
C10 C11 H11C . . 109.7 ?
N11 C11 H11D . . 109.7 ?
C10 C11 H11D . . 109.7 ?
H11C C11 H11D . . 108.2 ?
N11 C12 C13 . . 112.00(13) ?
N11 C12 H12D . . 109.2 ?
C13 C12 H12D . . 109.2 ?
N11 C12 H12E . . 109.2 ?
C13 C12 H12E . . 109.2 ?
H12D C12 H12E . . 107.9 ?
N12 C13 C12 . . 112.93(14) ?
N12 C13 H13D . . 109.0 ?
C12 C13 H13D . . 109.0 ?
N12 C13 H13E . . 109.0 ?
C12 C13 H13E . . 109.0 ?
H13D C13 H13E . . 107.8 ?
N13 C14 C15 . . 114.05(15) ?
N13 C14 H14C . . 108.7 ?
C15 C14 H14C . . 108.7 ?
N13 C14 H14D . . 108.7 ?
C15 C14 H14D . . 108.7 ?
H14C C14 H14D . . 107.6 ?
N14 C15 C14 . . 113.54(16) ?
N14 C15 H15D . . 108.9 ?
C14 C15 H15D . . 108.9 ?
N14 C15 H15E . . 108.9 ?
C14 C15 H15E . . 108.9 ?
H15D C15 H15E . . 107.7 ?
N14 C16 C17 . . 114.01(14) ?
N14 C16 H16A . . 108.8 ?
C17 C16 H16A . . 108.7 ?
N14 C16 H16B . . 108.7 ?
C17 C16 H16B . . 108.8 ?
H16A C16 H16B . . 107.6 ?
N15 C17 C16 . . 113.61(15) ?
N15 C17 H17A . . 108.8 ?
C16 C17 H17A . . 108.8 ?
N15 C17 H17B . . 108.8 ?
C16 C17 H17B . . 108.8 ?
H17A C17 H17B . . 107.7 ?

loop_
_geom_bond_atom_site_label_1
_geom_bond_atom_site_label_2
_geom_bond_site_symmetry_2
_geom_bond_distance
_geom_bond_publ_flag
Fe1 C1 . 1.9085(15) y
Fe1 C2 . 1.9172(15) y
Fe1 C3 . 1.9081(16) y
Fe2 C4 . 1.9146(16) y
Fe2 C5 . 1.9009(16) y
Fe2 C6 . 1.9186(17) y
Fe2 C7 . 1.9144(17) y
Fe2 C8 . 1.9372(17) y
Fe2 C9 . 1.8895(16) y
Fe1 C3 2_566 1.9081(16) ?
Fe1 C1 2_566 1.9085(15) ?
Fe1 C2 2_566 1.9172(15) ?
O1 H1A . 0.8500 ?
O1 H1B . 0.8500 ?
O2 H2A . 0.8500 ?
O2 H2B . 0.8500 ?
O3 H3A . 0.8500 ?
O3 H3B . 0.8500 ?
O4 H4A . 0.8500 ?
O4 H4B . 0.8500 ?
N1 C1 . 1.158(2) ?
N2 C2 . 1.162(2) ?
N3 C3 . 1.159(2) ?
N4 C4 . 1.158(2) ?
N5 C5 . 1.160(2) ?
N6 C6 . 1.156(2) ?
N7 C7 . 1.158(2) ?
N8 C8 . 1.155(2) ?
N9 C9 . 1.165(2) ?
N10 C10 . 1.483(2) ?
N10 H10A . 0.8900 ?
N10 H10B . 0.8900 ?
N10 H10C . 0.8900 ?
N11 C11 . 1.4844(19) ?
N11 C12 . 1.487(2) ?
N11 H11A . 0.9000 ?
N11 H11B . 0.9000 ?
N12 C13 . 1.476(2) ?
N12 H12A . 0.8900 ?
N12 H12B . 0.8900 ?
N12 H12C . 0.8900 ?
N13 C14 . 1.486(2) ?
N13 H13A . 0.8900 ?
N13 H13B . 0.8900 ?
N13 H13C . 0.8900 ?
N14 C15 . 1.493(2) ?
N14 C16 . 1.494(2) ?
N14 H14A . 0.9000 ?
N14 H14B . 0.9000 ?
N15 C17 . 1.484(2) ?
N15 H15A . 0.8900 ?
N15 H15B . 0.8900 ?
N15 H15C . 0.8900 ?
C10 C11 . 1.512(2) ?
C10 H10D . 0.9700 ?
C10 H10E . 0.9700 ?
C11 H11C . 0.9700 ?
C11 H11D . 0.9700 ?
C12 C13 . 1.516(2) ?
C12 H12D . 0.9700 ?
C12 H12E . 0.9700 ?
C13 H13D . 0.9700 ?
C13 H13E . 0.9700 ?
C14 C15 . 1.505(3) ?
C14 H14C . 0.9700 ?
C14 H14D . 0.9700 ?
C15 H15D . 0.9700 ?
C15 H15E . 0.9700 ?
C16 C17 . 1.502(3) ?
C16 H16A . 0.9700 ?
C16 H16B . 0.9700 ?
C17 H17A . 0.9700 ?
C17 H17B . 0.9700 ?

loop_
_geom_hbond_atom_site_label_D
_geom_hbond_atom_site_label_H
_geom_hbond_atom_site_label_A
_geom_hbond_site_symmetry_A
_geom_hbond_distance_DH
_geom_hbond_distance_HA
_geom_hbond_distance_DA
_geom_hbond_angle_DHA
_geom_hbond_publ_flag
O1 H1a N2 1_655 0.85 2.17 3.0160(17) 175 y
O1 H1b N9 1_655 0.85 2.43 3.0781(16) 134 y
O2 H2a N6 1_545 0.85 2.41 3.128(2) 142 y
O2 H2b N7 2_565 0.85 2.20 3.022(2) 161 y
O3 H3a N7 1_555 0.85 2.29 3.071(2) 154 y
O3 H3b O4 1_555 0.85 1.97 2.809(2) 169 y
O4 H4a N8 2_665 0.85 2.16 2.991(2) 168 y
O4 H4b N6 1_545 0.85 1.93 2.764(2) 165 y
N10 H10a N2 1_655 0.89 2.03 2.867(2) 155 y
N10 H10b N9 2_676 0.89 2.11 2.984(2) 169 y
N10 H10c N4 1_555 0.89 2.03 2.905(2) 168 y
N11 H11a N9 1_555 0.90 2.01 2.823(2) 149 y
N11 H11b N3 2_666 0.90 1.93 2.780(2) 157 y
N12 H12a N5 1_545 0.89 1.95 2.793(2) 158 y
N12 H12b O3 1_555 0.89 1.84 2.7202(19) 170 y
N12 H12c N3 1_555 0.89 2.29 2.949(2) 131 y
N12 H12c N9 1_555 0.89 2.60 3.219(2) 128 y
N13 H13a N1 2_666 0.89 2.16 3.024(2) 163 y
N13 H13b N8 1_555 0.89 2.04 2.931(2) 175 y
N13 H13c N7 1_655 0.89 2.08 2.953(2) 167 y
N14 H14a N1 2_666 0.90 1.89 2.777(2) 169 y
N14 H14b O2 1_655 0.90 1.85 2.7357(18) 168 y
N15 H15a N4 1_545 0.89 2.05 2.849(2) 149 y
N15 H15b N5 1_645 0.89 2.09 2.789(2) 134 y
N15 H15c O1 1_545 0.89 1.99 2.848(2) 162 y
C16 H16a N6 2_665 0.97 2.55 3.393(3) 146 y
